data_1566606
loop_
_publ_author_name
'Zhou, Zheng'
'McNeely, James'
'Greenough, Joshua'
'Wei, Zheng'
'Han, Haixiang'
'Rouzi\`eres, Mathieu'
'Rogachev, Andrey Yu.'
'Cl\'erac, Rodolphe'
'Petrukhina, Marina A.'

_publ_section_title
;
 Lanthanide-mediated tuning of electronic and magnetic properties in
 heterotrimetallic cyclooctatetraenyl multidecker self-assemblies
;
_journal_name_full 'Chemical Science'
_journal_paper_doi 10.1039/D2SC00631F
_journal_year 2022
_chemical_formula_moiety 'C36 H48 Ca K O3 Yb'
_chemical_formula_sum 'C36 H48 Ca K O3 Yb'
_chemical_formula_weight 780.96
_space_group_crystal_system monoclinic
_space_group_IT_number 14
_space_group_name_Hall '-P 2ybc'
_space_group_name_H-M_alt 'P 1 21/c 1'
_atom_sites_solution_hydrogens geom
_atom_sites_solution_primary dual
_atom_sites_solution_secondary difmap
_audit_creation_method SHELXL-2018/3
_audit_update_record
;
2021-06-17 deposited with the CCDC.	2022-02-18 downloaded from the CCDC.
;
_cell_angle_alpha 90
_cell_angle_beta 90.935(2)
_cell_angle_gamma 90
_cell_formula_units_Z 4
_cell_length_a 9.2602(7)
_cell_length_b 13.9561(10)
_cell_length_c 26.1046(19)
_cell_measurement_reflns_used 9869
_cell_measurement_temperature 100(2)
_cell_measurement_theta_max 37.00
_cell_measurement_theta_min 3.09
_cell_volume 3373.2(4)
_computing_cell_refinement 'SAINT V.8.38A (Bruker AXS Inc., 2017)'
_computing_data_collection 'APEX3 v.2017.3-0 (Bruker AXS Inc., 2017)'
_computing_data_reduction 'SAINT V.8.38A (Bruker AXS Inc., 2017)'
_computing_molecular_graphics 'Xshell v.6.3.1 (Bruker AXS Inc., 2016)'
_computing_publication_material 'APEX3 v.2017.3-0 (Bruker AXS Inc., 2017)'
_computing_structure_refinement 'SHELXL-2018/3 (Sheldrick, 2018)'
_computing_structure_solution 'SHELXT 2018/2 (Sheldrick, 2018)'
_diffrn_ambient_temperature 100(2)
_diffrn_detector_area_resol_mean 10.42
_diffrn_measured_fraction_theta_full 0.997
_diffrn_measured_fraction_theta_max 0.972
_diffrn_measurement_device_type 'Bruker D8 Venture PHOTON 100 CMOS'
_diffrn_measurement_method 'omega and phi scans'
_diffrn_radiation_monochromator graphite
_diffrn_radiation_source 'fine-focus sealed tube'
_diffrn_radiation_type MoK\a
_diffrn_radiation_wavelength 0.71073
_diffrn_reflns_av_R_equivalents 0.0428
_diffrn_reflns_av_unetI/netI 0.0421
_diffrn_reflns_Laue_measured_fraction_full 0.997
_diffrn_reflns_Laue_measured_fraction_max 0.972
_diffrn_reflns_limit_h_max 15
_diffrn_reflns_limit_h_min -15
_diffrn_reflns_limit_k_max 23
_diffrn_reflns_limit_k_min -23
_diffrn_reflns_limit_l_max 43
_diffrn_reflns_limit_l_min -44
_diffrn_reflns_number 88786
_diffrn_reflns_point_group_measured_fraction_full 0.997
_diffrn_reflns_point_group_measured_fraction_max 0.972
_diffrn_reflns_theta_full 25.242
_diffrn_reflns_theta_max 37.096
_diffrn_reflns_theta_min 2.743
_exptl_absorpt_coefficient_mu 3.081
_exptl_absorpt_correction_T_max 0.7896
_exptl_absorpt_correction_T_min 0.6648
_exptl_absorpt_correction_type multi-scan
_exptl_absorpt_process_details
;
SADABS-2016/2, Krause, L., Herbst-Irmer, R., Sheldrick G.M. & Stalke D.,
J. Appl. Cryst. 48 (2015) 3-10.
;
_exptl_crystal_colour 'dark blue'
_exptl_crystal_density_diffrn 1.538
_exptl_crystal_description plate
_exptl_crystal_F_000 1588
_exptl_crystal_size_max 0.520
_exptl_crystal_size_mid 0.150
_exptl_crystal_size_min 0.040
_refine_diff_density_max 1.052
_refine_diff_density_min -2.293
_refine_diff_density_rms 0.148
_refine_ls_extinction_method none
_refine_ls_goodness_of_fit_ref 1.073
_refine_ls_hydrogen_treatment constr
_refine_ls_matrix_type full
_refine_ls_number_parameters 379
_refine_ls_number_reflns 16802
_refine_ls_number_restraints 0
_refine_ls_restrained_S_all 1.073
_refine_ls_R_factor_all 0.0564
_refine_ls_R_factor_gt 0.0363
_refine_ls_shift/su_max 0.003
_refine_ls_shift/su_mean 0.000
_refine_ls_structure_factor_coef Fsqd
_refine_ls_weighting_details 'w=1/[\s^2^(Fo^2^)+(0.0080P)^2^+4.3352P] where P=(Fo^2^+2Fc^2^)/3'
_refine_ls_weighting_scheme calc
_refine_ls_wR_factor_gt 0.0493
_refine_ls_wR_factor_ref 0.0530
_reflns_Friedel_coverage 0.000
_reflns_number_gt 13459
_reflns_number_total 16802
_reflns_threshold_expression 'I > 2\s(I)'
_cod_data_source_file d2sc00631f2.cif
_cod_data_source_block 7
_cod_original_sg_symbol_H-M 'P 21/c'
_cod_database_code 1566606
_shelx_shelxl_version_number 2018/3
_shelx_space_group_comment
;
The symmetry employed for this shelxl refinement is uniquely defined
by the following loop, which should always be used as a source of
symmetry information in preference to the above space-group names.
They are only intended as comments.
;
_shelx_estimated_absorpt_t_min 0.297
_shelx_estimated_absorpt_t_max 0.887

loop_
_space_group_symop_operation_xyz
'x, y, z'
'-x, y+1/2, -z+1/2'
'-x, -y, -z'
'x, -y-1/2, z-1/2'

loop_
_atom_site_label
_atom_site_type_symbol
_atom_site_fract_x
_atom_site_fract_y
_atom_site_fract_z
_atom_site_U_iso_or_equiv
_atom_site_adp_type
_atom_site_occupancy
_atom_site_site_symmetry_order
_atom_site_calc_flag
_atom_site_refinement_flags_posn
_atom_site_refinement_flags_adp
_atom_site_refinement_flags_occupancy
_atom_site_disorder_assembly
_atom_site_disorder_group
Ca1 Ca 0.11854(3) 0.68582(2) 0.64640(2) 0.01029(5) Uani 1 1 d . . . . .
K1 K 0.46450(4) 0.62307(3) 0.75421(2) 0.01639(7) Uani 1 1 d . . . . .
Yb1 Yb 0.75660(2) 0.69270(2) 0.88090(2) 0.01125(2) Uani 1 1 d . . . . .
O1 O -0.06908(14) 0.80216(10) 0.64660(5) 0.0168(2) Uani 1 1 d . . . . .
O2 O -0.07391(14) 0.58352(9) 0.61702(5) 0.0158(2) Uani 1 1 d . . . . .
O3 O 0.13278(14) 0.73708(9) 0.56005(5) 0.0155(2) Uani 1 1 d . . . . .
C1 C 0.8155(2) 0.84736(14) 0.93235(8) 0.0204(4) Uani 1 1 d . . . . .
H1 H 0.783442 0.912018 0.932152 0.025 Uiso 1 1 calc R U . . .
C2 C 0.7336(2) 0.78874(15) 0.96504(8) 0.0226(4) Uani 1 1 d . . . . .
H2 H 0.657884 0.822831 0.981061 0.027 Uiso 1 1 calc R U . . .
C3 C 0.7380(2) 0.69165(18) 0.97940(7) 0.0261(4) Uani 1 1 d . . . . .
H3 H 0.663996 0.675395 1.002635 0.031 Uiso 1 1 calc R U . . .
C4 C 0.8263(3) 0.61275(16) 0.96743(8) 0.0263(5) Uani 1 1 d . . . . .
H4 H 0.798614 0.556062 0.984851 0.032 Uiso 1 1 calc R U . . .
C5 C 0.9453(2) 0.59822(15) 0.93591(8) 0.0247(4) Uani 1 1 d . . . . .
H5 H 0.979414 0.534056 0.937093 0.030 Uiso 1 1 calc R U . . .
C6 C 1.0263(2) 0.65627(15) 0.90289(8) 0.0220(4) Uani 1 1 d . . . . .
H6 H 1.102187 0.622027 0.887087 0.026 Uiso 1 1 calc R U . . .
C7 C 1.0213(2) 0.75322(15) 0.88773(8) 0.0203(4) Uani 1 1 d . . . . .
H7 H 1.093651 0.768805 0.863739 0.024 Uiso 1 1 calc R U . . .
C8 C 0.9336(2) 0.83242(14) 0.89998(7) 0.0186(4) Uani 1 1 d . . . . .
H8 H 0.960581 0.888906 0.882222 0.022 Uiso 1 1 calc R U . . .
C9 C 0.68438(19) 0.76986(12) 0.79286(7) 0.0138(3) Uani 1 1 d . . . . .
H9 H 0.714352 0.826318 0.775705 0.017 Uiso 1 1 calc R U . . .
C10 C 0.76964(18) 0.68937(13) 0.78035(6) 0.0129(3) Uani 1 1 d . . . . .
H10 H 0.841553 0.703696 0.755963 0.016 Uiso 1 1 calc R U . . .
C11 C 0.77188(19) 0.59243(12) 0.79597(7) 0.0135(3) Uani 1 1 d . . . . .
H11 H 0.844681 0.556519 0.779382 0.016 Uiso 1 1 calc R U . . .
C12 C 0.69180(19) 0.53626(12) 0.83031(7) 0.0147(3) Uani 1 1 d . . . . .
H12 H 0.724794 0.471861 0.831906 0.018 Uiso 1 1 calc R U . . .
C13 C 0.5742(2) 0.55308(13) 0.86289(7) 0.0162(3) Uani 1 1 d . . . . .
H13 H 0.547997 0.497664 0.881715 0.019 Uiso 1 1 calc R U . . .
C14 C 0.4863(2) 0.63305(14) 0.87408(7) 0.0176(3) Uani 1 1 d . . . . .
H14 H 0.412697 0.618419 0.897790 0.021 Uiso 1 1 calc R U . . .
C15 C 0.4830(2) 0.72934(14) 0.85807(7) 0.0171(3) Uani 1 1 d . . . . .
H15 H 0.407084 0.764507 0.873334 0.020 Uiso 1 1 calc R U . . .
C16 C 0.5657(2) 0.78612(12) 0.82468(7) 0.0154(3) Uani 1 1 d . . . . .
H16 H 0.533520 0.850727 0.823430 0.018 Uiso 1 1 calc R U . . .
C17 C 0.2750(2) 0.78477(13) 0.71455(7) 0.0180(4) Uani 1 1 d . . . . .
H17 H 0.274347 0.849728 0.725423 0.022 Uiso 1 1 calc R U . . .
C18 C 0.3690(2) 0.76903(14) 0.67336(8) 0.0183(4) Uani 1 1 d . . . . .
H18 H 0.418258 0.825604 0.663459 0.022 Uiso 1 1 calc R U . . .
C19 C 0.40694(19) 0.68880(15) 0.64339(7) 0.0190(3) Uani 1 1 d . . . . .
H19 H 0.476026 0.704076 0.618160 0.023 Uiso 1 1 calc R U . . .
C20 C 0.3664(2) 0.59141(14) 0.64214(7) 0.0193(4) Uani 1 1 d . . . . .
H20 H 0.412069 0.556970 0.615522 0.023 Uiso 1 1 calc R U . . .
C21 C 0.2739(2) 0.53322(13) 0.67116(8) 0.0191(4) Uani 1 1 d . . . . .
H21 H 0.272914 0.468495 0.659898 0.023 Uiso 1 1 calc R U . . .
C22 C 0.1825(2) 0.54891(14) 0.71310(8) 0.0192(4) Uani 1 1 d . . . . .
H22 H 0.135709 0.491872 0.723749 0.023 Uiso 1 1 calc R U . . .
C23 C 0.1438(2) 0.62885(15) 0.74304(7) 0.0189(4) Uani 1 1 d . . . . .
H23 H 0.076840 0.613152 0.768922 0.023 Uiso 1 1 calc R U . . .
C24 C 0.1819(2) 0.72674(14) 0.74329(7) 0.0186(4) Uani 1 1 d . . . . .
H24 H 0.133132 0.761848 0.768947 0.022 Uiso 1 1 calc R U . . .
C25 C -0.0845(2) 0.88717(13) 0.67806(7) 0.0178(4) Uani 1 1 d . . . . .
H25A H -0.010505 0.935458 0.669348 0.021 Uiso 1 1 calc R U . . .
H25B H -0.073907 0.870869 0.714836 0.021 Uiso 1 1 calc R U . . .
C26 C -0.2345(2) 0.92509(15) 0.66636(7) 0.0202(4) Uani 1 1 d . . . . .
H26A H -0.238888 0.995523 0.670589 0.024 Uiso 1 1 calc R U . . .
H26B H -0.307252 0.894802 0.688525 0.024 Uiso 1 1 calc R U . . .
C27 C -0.2568(2) 0.89621(14) 0.61044(7) 0.0185(4) Uani 1 1 d . . . . .
H27A H -0.360638 0.893084 0.601011 0.022 Uiso 1 1 calc R U . . .
H27B H -0.207565 0.941117 0.587109 0.022 Uiso 1 1 calc R U . . .
C28 C -0.1879(2) 0.79819(15) 0.60953(8) 0.0213(4) Uani 1 1 d . . . . .
H28A H -0.258437 0.748353 0.619216 0.026 Uiso 1 1 calc R U . . .
H28B H -0.151762 0.783445 0.574921 0.026 Uiso 1 1 calc R U . . .
C29 C -0.1720(2) 0.54014(16) 0.65317(8) 0.0229(4) Uani 1 1 d . . . . .
H29A H -0.226250 0.590192 0.671623 0.027 Uiso 1 1 calc R U . . .
H29B H -0.117781 0.500949 0.678570 0.027 Uiso 1 1 calc R U . . .
C30 C -0.2741(2) 0.47794(14) 0.62196(9) 0.0231(4) Uani 1 1 d . . . . .
H30A H -0.371144 0.475747 0.637279 0.028 Uiso 1 1 calc R U . . .
H30B H -0.236496 0.411860 0.618675 0.028 Uiso 1 1 calc R U . . .
C31 C -0.2778(2) 0.52938(15) 0.57024(8) 0.0208(4) Uani 1 1 d . . . . .
H31A H -0.307372 0.485499 0.542174 0.025 Uiso 1 1 calc R U . . .
H31B H -0.343927 0.585112 0.570620 0.025 Uiso 1 1 calc R U . . .
C32 C -0.1219(2) 0.56062(14) 0.56513(7) 0.0169(3) Uani 1 1 d . . . . .
H32A H -0.062799 0.508347 0.550691 0.020 Uiso 1 1 calc R U . . .
H32B H -0.114848 0.617483 0.542631 0.020 Uiso 1 1 calc R U . . .
C33 C 0.1658(2) 0.83615(14) 0.54873(8) 0.0221(4) Uani 1 1 d . . . . .
H33A H 0.180768 0.873084 0.580754 0.027 Uiso 1 1 calc R U . . .
H33B H 0.086198 0.865990 0.528620 0.027 Uiso 1 1 calc R U . . .
C34 C 0.3030(3) 0.83386(18) 0.51798(11) 0.0389(6) Uani 1 1 d . . . . .
H34A H 0.295865 0.878499 0.488569 0.047 Uiso 1 1 calc R U . . .
H34B H 0.387252 0.852286 0.539633 0.047 Uiso 1 1 calc R U . . .
C35 C 0.3177(3) 0.7318(2) 0.49958(10) 0.0372(6) Uani 1 1 d . . . . .
H35A H 0.324312 0.729654 0.461784 0.045 Uiso 1 1 calc R U . . .
H35B H 0.405119 0.701522 0.514752 0.045 Uiso 1 1 calc R U . . .
C36 C 0.1830(2) 0.68160(15) 0.51719(8) 0.0237(4) Uani 1 1 d . . . . .
H36A H 0.109085 0.679927 0.489385 0.028 Uiso 1 1 calc R U . . .
H36B H 0.205201 0.615062 0.527859 0.028 Uiso 1 1 calc R U . . .

loop_
_atom_site_aniso_label
_atom_site_aniso_U_11
_atom_site_aniso_U_22
_atom_site_aniso_U_33
_atom_site_aniso_U_23
_atom_site_aniso_U_13
_atom_site_aniso_U_12
Ca1 0.00958(14) 0.01174(14) 0.00951(13) 0.00055(11) -0.00087(11) 0.00169(11)
K1 0.01299(17) 0.02062(18) 0.01536(17) -0.00080(13) -0.00560(14) 0.00013(13)
Yb1 0.01197(3) 0.01267(3) 0.00902(3) -0.00064(3) -0.00209(2) -0.00312(3)
O1 0.0149(6) 0.0187(6) 0.0167(6) -0.0068(5) -0.0060(5) 0.0074(5)
O2 0.0145(6) 0.0193(6) 0.0135(6) -0.0003(5) -0.0019(5) -0.0043(5)
O3 0.0186(7) 0.0172(6) 0.0109(6) 0.0009(4) 0.0017(5) 0.0017(5)
C1 0.0246(10) 0.0166(9) 0.0199(9) -0.0060(7) -0.0084(8) -0.0013(7)
C2 0.0207(10) 0.0328(11) 0.0141(8) -0.0104(7) -0.0011(7) -0.0031(7)
C3 0.0254(10) 0.0421(12) 0.0108(8) 0.0015(8) -0.0019(7) -0.0140(9)
C4 0.0349(12) 0.0270(11) 0.0168(9) 0.0097(7) -0.0119(9) -0.0135(9)
C5 0.0285(11) 0.0187(9) 0.0263(10) 0.0020(7) -0.0147(9) 0.0002(7)
C6 0.0158(9) 0.0276(10) 0.0223(10) -0.0068(8) -0.0071(8) 0.0033(7)
C7 0.0143(9) 0.0297(10) 0.0167(9) -0.0027(7) -0.0021(7) -0.0085(7)
C8 0.0212(9) 0.0179(8) 0.0165(8) 0.0023(6) -0.0055(7) -0.0101(6)
C9 0.0158(8) 0.0125(7) 0.0130(8) 0.0025(5) -0.0024(6) -0.0025(6)
C10 0.0112(7) 0.0163(7) 0.0113(7) -0.0012(6) -0.0005(6) -0.0023(6)
C11 0.0117(8) 0.0153(8) 0.0135(8) -0.0041(6) -0.0028(6) 0.0020(6)
C12 0.0158(8) 0.0099(7) 0.0183(8) -0.0016(6) -0.0053(7) -0.0022(6)
C13 0.0162(8) 0.0167(8) 0.0156(8) 0.0027(6) -0.0022(7) -0.0077(6)
C14 0.0122(8) 0.0264(10) 0.0143(8) -0.0014(7) 0.0022(7) -0.0060(6)
C15 0.0139(8) 0.0238(9) 0.0134(8) -0.0051(6) 0.0009(7) 0.0023(6)
C16 0.0170(8) 0.0134(8) 0.0156(8) -0.0027(6) -0.0030(7) 0.0031(6)
C17 0.0222(9) 0.0129(8) 0.0186(9) -0.0027(6) -0.0080(7) 0.0017(6)
C18 0.0150(9) 0.0174(8) 0.0222(9) 0.0072(7) -0.0053(7) -0.0056(6)
C19 0.0098(7) 0.0308(10) 0.0165(8) 0.0059(8) 0.0007(6) 0.0013(7)
C20 0.0157(9) 0.0260(10) 0.0161(9) -0.0049(7) -0.0028(7) 0.0096(7)
C21 0.0203(9) 0.0124(8) 0.0243(10) -0.0022(6) -0.0111(8) 0.0044(6)
C22 0.0162(9) 0.0171(9) 0.0241(10) 0.0102(7) -0.0087(7) -0.0050(6)
C23 0.0108(8) 0.0315(10) 0.0145(8) 0.0096(7) 0.0012(7) 0.0010(7)
C24 0.0183(9) 0.0263(9) 0.0109(8) -0.0017(6) -0.0023(7) 0.0096(7)
C25 0.0188(9) 0.0172(8) 0.0173(9) -0.0072(6) -0.0044(7) 0.0055(6)
C26 0.0202(9) 0.0238(9) 0.0165(9) -0.0050(7) -0.0020(7) 0.0104(7)
C27 0.0185(9) 0.0211(9) 0.0156(9) -0.0032(6) -0.0045(7) 0.0091(7)
C28 0.0176(9) 0.0234(10) 0.0226(9) -0.0094(7) -0.0093(7) 0.0087(7)
C29 0.0179(9) 0.0322(11) 0.0186(9) 0.0057(8) 0.0008(7) -0.0051(8)
C30 0.0129(9) 0.0178(9) 0.0386(12) 0.0049(8) 0.0019(8) -0.0012(6)
C31 0.0150(9) 0.0220(9) 0.0251(10) -0.0060(7) -0.0041(7) -0.0002(7)
C32 0.0157(8) 0.0196(9) 0.0154(8) -0.0030(6) -0.0019(7) 0.0013(6)
C33 0.0288(11) 0.0190(9) 0.0185(9) 0.0052(7) 0.0009(8) 0.0007(7)
C34 0.0390(14) 0.0341(13) 0.0443(15) 0.0003(11) 0.0203(12) -0.0120(10)
C35 0.0324(13) 0.0460(15) 0.0339(13) -0.0088(11) 0.0190(11) -0.0044(11)
C36 0.0302(11) 0.0265(11) 0.0146(8) -0.0035(7) 0.0053(8) -0.0003(8)

loop_
_atom_type_symbol
_atom_type_description
_atom_type_scat_dispersion_real
_atom_type_scat_dispersion_imag
_atom_type_scat_source
C C 0.0033 0.0016 'International Tables Vol C Tables 4.2.6.8 and 6.1.1.4'
H H 0.0000 0.0000 'International Tables Vol C Tables 4.2.6.8 and 6.1.1.4'
Ca Ca 0.2262 0.3064 'International Tables Vol C Tables 4.2.6.8 and 6.1.1.4'
Yb Yb -0.3850 5.5486 'International Tables Vol C Tables 4.2.6.8 and 6.1.1.4'
K K 0.2009 0.2494 'International Tables Vol C Tables 4.2.6.8 and 6.1.1.4'
O O 0.0106 0.0060 'International Tables Vol C Tables 4.2.6.8 and 6.1.1.4'

loop_
_geom_angle_atom_site_label_1
_geom_angle_atom_site_label_2
_geom_angle_atom_site_label_3
_geom_angle
_geom_angle_site_symmetry_1
_geom_angle_site_symmetry_3
_geom_angle_publ_flag
O3 Ca1 O1 81.26(5) . . ?
O3 Ca1 O2 85.88(5) . . ?
O1 Ca1 O2 82.42(5) . . ?
O3 Ca1 C21 115.91(6) . . ?
O1 Ca1 C21 160.73(6) . . ?
O2 Ca1 C21 89.85(5) . . ?
O3 Ca1 C22 145.93(6) . . ?
O1 Ca1 C22 130.35(6) . . ?
O2 Ca1 C22 86.43(5) . . ?
C21 Ca1 C22 30.96(6) . . ?
O3 Ca1 C24 145.88(6) . . ?
O1 Ca1 C24 90.07(5) . . ?
O2 Ca1 C24 125.81(6) . . ?
C21 Ca1 C24 80.16(6) . . ?
C22 Ca1 C24 58.91(6) . . ?
O3 Ca1 C20 92.78(5) . . ?
O1 Ca1 C20 166.59(6) . . ?
O2 Ca1 C20 109.27(6) . . ?
C21 Ca1 C20 30.89(6) . . ?
C22 Ca1 C20 58.93(6) . . ?
C24 Ca1 C20 88.21(6) . . ?
O3 Ca1 C23 171.75(5) . . ?
O1 Ca1 C23 104.82(5) . . ?
O2 Ca1 C23 100.32(6) . . ?
C21 Ca1 C23 59.12(6) . . ?
C22 Ca1 C23 30.91(6) . . ?
C24 Ca1 C23 30.87(6) . . ?
C20 Ca1 C23 80.09(6) . . ?
O3 Ca1 C17 116.16(6) . . ?
O1 Ca1 C17 91.95(5) . . ?
O2 Ca1 C17 156.28(6) . . ?
C21 Ca1 C17 88.08(6) . . ?
C22 Ca1 C17 79.71(6) . . ?
C24 Ca1 C17 30.75(6) . . ?
C20 Ca1 C17 79.85(6) . . ?
C23 Ca1 C17 58.75(6) . . ?
O3 Ca1 C19 84.05(5) . . ?
O1 Ca1 C19 136.03(6) . . ?
O2 Ca1 C19 137.47(6) . . ?
C21 Ca1 C19 58.66(6) . . ?
C22 Ca1 C19 79.49(6) . . ?
C24 Ca1 C19 79.57(6) . . ?
C20 Ca1 C19 30.72(6) . . ?
C23 Ca1 C19 87.71(6) . . ?
C17 Ca1 C19 58.57(6) . . ?
O3 Ca1 C18 93.31(5) . . ?
O1 Ca1 C18 109.45(6) . . ?
O2 Ca1 C18 167.86(6) . . ?
C21 Ca1 C18 79.60(6) . . ?
C22 Ca1 C18 87.51(6) . . ?
C24 Ca1 C18 58.55(6) . . ?
C20 Ca1 C18 58.65(6) . . ?
C23 Ca1 C18 79.48(6) . . ?
C17 Ca1 C18 30.66(6) . . ?
C19 Ca1 C18 30.64(6) . . ?
O3 Ca1 K1 128.95(3) . . ?
O1 Ca1 K1 132.16(3) . . ?
O2 Ca1 K1 128.81(3) . . ?
C21 Ca1 K1 44.16(4) . . ?
C22 Ca1 K1 43.04(4) . . ?
C24 Ca1 K1 43.23(4) . . ?
C20 Ca1 K1 45.00(4) . . ?
C23 Ca1 K1 42.81(4) . . ?
C17 Ca1 K1 43.95(4) . . ?
C19 Ca1 K1 44.90(4) . . ?
C18 Ca1 K1 44.49(4) . . ?
C23 K1 C22 27.35(6) . . ?
C23 K1 C24 27.29(6) . . ?
C22 K1 C24 51.52(6) . . ?
C23 K1 C17 51.38(5) . . ?
C22 K1 C17 68.77(5) . . ?
C24 K1 C17 27.00(5) . . ?
C23 K1 C10 159.18(6) . . ?
C22 K1 C10 171.26(5) . . ?
C24 K1 C10 132.90(6) . . ?
C17 K1 C10 112.39(5) . . ?
C23 K1 C21 51.40(6) . . ?
C22 K1 C21 27.04(6) . . ?
C24 K1 C21 68.66(5) . . ?
C17 K1 C21 74.79(5) . . ?
C10 K1 C21 144.22(5) . . ?
C23 K1 C9 132.32(6) . . ?
C22 K1 C9 157.75(5) . . ?
C24 K1 C9 106.52(5) . . ?
C17 K1 C9 89.58(5) . . ?
C10 K1 C9 26.86(5) . . ?
C21 K1 C9 152.75(5) . . ?
C23 K1 C18 68.74(5) . . ?
C22 K1 C18 75.02(5) . . ?
C24 K1 C18 50.96(5) . . ?
C17 K1 C18 26.83(5) . . ?
C10 K1 C18 102.11(5) . . ?
C21 K1 C18 67.94(5) . . ?
C9 K1 C18 87.99(5) . . ?
C23 K1 C11 163.30(5) . . ?
C22 K1 C11 151.70(5) . . ?
C24 K1 C11 154.94(5) . . ?
C17 K1 C11 139.07(5) . . ?
C10 K1 C11 26.78(5) . . ?
C21 K1 C11 136.14(5) . . ?
C9 K1 C11 50.50(5) . . ?
C18 K1 C11 126.61(5) . . ?
C23 K1 C16 109.47(6) . . ?
C22 K1 C16 136.81(6) . . ?
C24 K1 C16 87.52(5) . . ?
C17 K1 C16 79.74(5) . . ?
C10 K1 C16 50.58(5) . . ?
C21 K1 C16 154.42(5) . . ?
C9 K1 C16 26.61(5) . . ?
C18 K1 C16 90.11(5) . . ?
C11 K1 C16 67.44(5) . . ?
C23 K1 C19 75.08(5) . . ?
C22 K1 C19 68.20(5) . . ?
C24 K1 C19 68.22(5) . . ?
C17 K1 C19 50.62(5) . . ?
C10 K1 C19 105.47(5) . . ?
C21 K1 C19 50.41(5) . . ?
C9 K1 C19 102.45(5) . . ?
C18 K1 C19 26.68(5) . . ?
C11 K1 C19 121.52(5) . . ?
C16 K1 C19 112.97(5) . . ?
C23 K1 C20 68.47(5) . . ?
C22 K1 C20 50.78(6) . . ?
C24 K1 C20 74.67(5) . . ?
C17 K1 C20 67.80(5) . . ?
C10 K1 C20 121.02(5) . . ?
C21 K1 C20 26.61(6) . . ?
C9 K1 C20 126.55(5) . . ?
C18 K1 C20 50.34(5) . . ?
C11 K1 C20 125.17(5) . . ?
C16 K1 C20 139.40(5) . . ?
C19 K1 C20 26.49(6) . . ?
C3 Yb1 C2 31.60(7) . . ?
C3 Yb1 C8 82.24(6) . . ?
C2 Yb1 C8 60.46(7) . . ?
C3 Yb1 C4 31.64(8) . . ?
C2 Yb1 C4 60.36(7) . . ?
C8 Yb1 C4 90.49(6) . . ?
C3 Yb1 C1 60.38(7) . . ?
C2 Yb1 C1 31.63(7) . . ?
C8 Yb1 C1 31.52(7) . . ?
C4 Yb1 C1 81.93(7) . . ?
C3 Yb1 C7 90.67(6) . . ?
C2 Yb1 C7 82.17(7) . . ?
C8 Yb1 C7 31.58(7) . . ?
C4 Yb1 C7 81.87(7) . . ?
C1 Yb1 C7 60.24(7) . . ?
C3 Yb1 C5 60.15(8) . . ?
C2 Yb1 C5 81.82(7) . . ?
C8 Yb1 C5 81.85(6) . . ?
C4 Yb1 C5 31.28(8) . . ?
C1 Yb1 C5 90.13(6) . . ?
C7 Yb1 C5 60.15(7) . . ?
C3 Yb1 C6 81.87(7) . . ?
C2 Yb1 C6 90.34(7) . . ?
C8 Yb1 C6 60.19(7) . . ?
C4 Yb1 C6 59.95(7) . . ?
C1 Yb1 C6 81.70(6) . . ?
C7 Yb1 C6 31.48(7) . . ?
C5 Yb1 C6 31.39(7) . . ?
C3 Yb1 C9 149.09(7) . . ?
C2 Yb1 C9 120.65(6) . . ?
C8 Yb1 C9 90.63(6) . . ?
C4 Yb1 C9 178.79(6) . . ?
C1 Yb1 C9 99.26(6) . . ?
C7 Yb1 C9 98.86(6) . . ?
C5 Yb1 C9 148.59(7) . . ?
C6 Yb1 C9 120.32(6) . . ?
C3 Yb1 C12 118.67(7) . . ?
C2 Yb1 C12 147.16(6) . . ?
C8 Yb1 C12 149.82(6) . . ?
C4 Yb1 C12 97.61(6) . . ?
C1 Yb1 C12 178.65(6) . . ?
C7 Yb1 C12 120.98(6) . . ?
C5 Yb1 C12 90.12(6) . . ?
C6 Yb1 C12 99.19(6) . . ?
C9 Yb1 C12 81.19(6) . . ?
C3 Yb1 C13 96.98(6) . . ?
C2 Yb1 C13 118.49(6) . . ?
C8 Yb1 C13 178.87(7) . . ?
C4 Yb1 C13 89.25(6) . . ?
C1 Yb1 C13 147.35(7) . . ?
C7 Yb1 C13 149.40(6) . . ?
C5 Yb1 C13 98.48(6) . . ?
C6 Yb1 C13 120.55(6) . . ?
C9 Yb1 C13 89.64(6) . . ?
C12 Yb1 C13 31.31(6) . . ?
C3 Yb1 C16 120.30(7) . . ?
C2 Yb1 C16 98.82(6) . . ?
C8 Yb1 C16 98.73(6) . . ?
C4 Yb1 C16 148.96(7) . . ?
C1 Yb1 C16 90.58(6) . . ?
C7 Yb1 C16 120.21(6) . . ?
C5 Yb1 C16 179.29(6) . . ?
C6 Yb1 C16 148.75(7) . . ?
C9 Yb1 C16 31.14(6) . . ?
C12 Yb1 C16 89.17(6) . . ?
C13 Yb1 C16 80.95(6) . . ?
C25 O1 C28 109.11(13) . . ?
C25 O1 Ca1 129.63(10) . . ?
C28 O1 Ca1 121.16(10) . . ?
C29 O2 C32 109.20(14) . . ?
C29 O2 Ca1 120.62(11) . . ?
C32 O2 Ca1 129.97(11) . . ?
C36 O3 C33 106.38(14) . . ?
C36 O3 Ca1 126.77(12) . . ?
C33 O3 Ca1 119.84(11) . . ?
C8 C1 C2 134.98(19) . . ?
C8 C1 Yb1 74.04(11) . . ?
C2 C1 Yb1 73.77(11) . . ?
C8 C1 H1 112.5 . . ?
C2 C1 H1 112.5 . . ?
Yb1 C1 H1 136.4 . . ?
C3 C2 C1 134.9(2) . . ?
C3 C2 Yb1 74.00(11) . . ?
C1 C2 Yb1 74.60(11) . . ?
C3 C2 H2 112.6 . . ?
C1 C2 H2 112.6 . . ?
Yb1 C2 H2 134.9 . . ?
C2 C3 C4 135.1(2) . . ?
C2 C3 Yb1 74.40(11) . . ?
C4 C3 Yb1 74.64(12) . . ?
C2 C3 H3 112.5 . . ?
C4 C3 H3 112.5 . . ?
Yb1 C3 H3 134.3 . . ?
C5 C4 C3 135.09(19) . . ?
C5 C4 Yb1 74.78(12) . . ?
C3 C4 Yb1 73.72(11) . . ?
C5 C4 H4 112.5 . . ?
C3 C4 H4 112.5 . . ?
Yb1 C4 H4 135.3 . . ?
C4 C5 C6 135.1(2) . . ?
C4 C5 Yb1 73.94(12) . . ?
C6 C5 Yb1 74.34(12) . . ?
C4 C5 H5 112.5 . . ?
C6 C5 H5 112.5 . . ?
Yb1 C5 H5 135.7 . . ?
C5 C6 C7 135.1(2) . . ?
C5 C6 Yb1 74.27(12) . . ?
C7 C6 Yb1 73.97(12) . . ?
C5 C6 H6 112.4 . . ?
C7 C6 H6 112.4 . . ?
Yb1 C6 H6 135.8 . . ?
C6 C7 C8 134.77(19) . . ?
C6 C7 Yb1 74.55(11) . . ?
C8 C7 Yb1 74.00(11) . . ?
C6 C7 H7 112.6 . . ?
C8 C7 H7 112.6 . . ?
Yb1 C7 H7 134.8 . . ?
C1 C8 C7 134.99(18) . . ?
C1 C8 Yb1 74.44(11) . . ?
C7 C8 Yb1 74.42(11) . . ?
C1 C8 H8 112.5 . . ?
C7 C8 H8 112.5 . . ?
Yb1 C8 H8 134.5 . . ?
C16 C9 C10 135.15(16) . . ?
C16 C9 Yb1 74.84(10) . . ?
C10 C9 Yb1 74.94(10) . . ?
C16 C9 K1 77.29(10) . . ?
C10 C9 K1 76.24(10) . . ?
Yb1 C9 K1 100.02(5) . . ?
C16 C9 H9 112.4 . . ?
C10 C9 H9 112.4 . . ?
Yb1 C9 H9 133.1 . . ?
K1 C9 H9 126.9 . . ?
C11 C10 C9 134.39(16) . . ?
C11 C10 Yb1 74.31(10) . . ?
C9 C10 Yb1 73.78(10) . . ?
C11 C10 K1 77.44(10) . . ?
C9 C10 K1 76.90(10) . . ?
Yb1 C10 K1 99.89(5) . . ?
C11 C10 H10 112.8 . . ?
C9 C10 H10 112.8 . . ?
Yb1 C10 H10 135.2 . . ?
K1 C10 H10 124.9 . . ?
C12 C11 C10 135.23(17) . . ?
C12 C11 Yb1 73.95(10) . . ?
C10 C11 Yb1 74.50(10) . . ?
C12 C11 K1 78.96(10) . . ?
C10 C11 K1 75.78(10) . . ?
Yb1 C11 K1 99.41(5) . . ?
C12 C11 H11 112.4 . . ?
C10 C11 H11 112.4 . . ?
Yb1 C11 H11 135.5 . . ?
K1 C11 H11 125.0 . . ?
C11 C12 C13 135.15(17) . . ?
C11 C12 Yb1 74.84(10) . . ?
C13 C12 Yb1 74.34(10) . . ?
C11 C12 K1 74.66(10) . . ?
C13 C12 K1 78.45(11) . . ?
Yb1 C12 K1 98.30(5) . . ?
C11 C12 H12 112.4 . . ?
C13 C12 H12 112.4 . . ?
Yb1 C12 H12 134.1 . . ?
K1 C12 H12 127.5 . . ?
C12 C13 C14 135.04(17) . . ?
C12 C13 Yb1 74.34(10) . . ?
C14 C13 Yb1 75.38(10) . . ?
C12 C13 K1 75.52(10) . . ?
C14 C13 K1 76.31(11) . . ?
Yb1 C13 K1 97.39(5) . . ?
C12 C13 H13 112.5 . . ?
C14 C13 H13 112.5 . . ?
Yb1 C13 H13 133.1 . . ?
K1 C13 H13 129.5 . . ?
C15 C14 C13 134.55(17) . . ?
C15 C14 Yb1 74.63(11) . . ?
C13 C14 Yb1 73.40(10) . . ?
C15 C14 K1 75.25(10) . . ?
C13 C14 K1 77.68(11) . . ?
Yb1 C14 K1 97.27(6) . . ?
C15 C14 H14 112.7 . . ?
C13 C14 H14 112.7 . . ?
Yb1 C14 H14 135.4 . . ?
K1 C14 H14 127.3 . . ?
C14 C15 C16 135.18(17) . . ?
C14 C15 Yb1 74.47(11) . . ?
C16 C15 Yb1 73.74(11) . . ?
C14 C15 K1 78.64(11) . . ?
C16 C15 K1 75.59(10) . . ?
Yb1 C15 K1 98.27(6) . . ?
C14 C15 H15 112.4 . . ?
C16 C15 H15 112.4 . . ?
Yb1 C15 H15 135.9 . . ?
K1 C15 H15 125.8 . . ?
C9 C16 C15 135.27(17) . . ?
C9 C16 Yb1 74.02(10) . . ?
C15 C16 Yb1 75.15(11) . . ?
C9 C16 K1 76.10(10) . . ?
C15 C16 K1 77.88(10) . . ?
Yb1 C16 K1 99.40(5) . . ?
C9 C16 H16 112.4 . . ?
C15 C16 H16 112.4 . . ?
Yb1 C16 H16 134.3 . . ?
K1 C16 H16 126.3 . . ?
C24 C17 C18 134.97(17) . . ?
C24 C17 Ca1 74.13(11) . . ?
C18 C17 Ca1 75.27(11) . . ?
C24 C17 K1 75.27(11) . . ?
C18 C17 K1 77.49(11) . . ?
Ca1 C17 K1 98.50(6) . . ?
C24 C17 H17 112.5 . . ?
C18 C17 H17 112.5 . . ?
Ca1 C17 H17 133.5 . . ?
K1 C17 H17 127.9 . . ?
C17 C18 C19 134.98(17) . . ?
C17 C18 Ca1 74.07(11) . . ?
C19 C18 Ca1 74.53(11) . . ?
C17 C18 K1 75.68(11) . . ?
C19 C18 K1 77.42(11) . . ?
Ca1 C18 K1 97.60(6) . . ?
C17 C18 H18 112.5 . . ?
C19 C18 H18 112.5 . . ?
Ca1 C18 H18 135.0 . . ?
K1 C18 H18 127.4 . . ?
C20 C19 C18 135.05(18) . . ?
C20 C19 Ca1 73.74(11) . . ?
C18 C19 Ca1 74.84(11) . . ?
C20 C19 K1 77.07(11) . . ?
C18 C19 K1 75.90(11) . . ?
Ca1 C19 K1 97.22(6) . . ?
C20 C19 H19 112.5 . . ?
C18 C19 H19 112.5 . . ?
Ca1 C19 H19 135.1 . . ?
K1 C19 H19 127.7 . . ?
C21 C20 C19 134.95(18) . . ?
C21 C20 Ca1 74.33(11) . . ?
C19 C20 Ca1 75.54(11) . . ?
C21 C20 K1 75.20(11) . . ?
C19 C20 K1 76.44(11) . . ?
Ca1 C20 K1 97.53(6) . . ?
C21 C20 H20 112.5 . . ?
C19 C20 H20 112.5 . . ?
Ca1 C20 H20 132.7 . . ?
K1 C20 H20 129.7 . . ?
C20 C21 C22 134.78(18) . . ?
C20 C21 Ca1 74.79(11) . . ?
C22 C21 Ca1 74.57(10) . . ?
C20 C21 K1 78.19(11) . . ?
C22 C21 K1 74.45(11) . . ?
Ca1 C21 K1 98.58(6) . . ?
C20 C21 H21 112.6 . . ?
C22 C21 H21 112.6 . . ?
Ca1 C21 H21 133.4 . . ?
K1 C21 H21 128.0 . . ?
C23 C22 C21 135.45(17) . . ?
C23 C22 Ca1 74.78(10) . . ?
C21 C22 Ca1 74.47(10) . . ?
C23 C22 K1 75.88(11) . . ?
C21 C22 K1 78.51(11) . . ?
Ca1 C22 K1 99.84(6) . . ?
C23 C22 H22 112.3 . . ?
C21 C22 H22 112.3 . . ?
Ca1 C22 H22 134.4 . . ?
K1 C22 H22 125.8 . . ?
C24 C23 C22 134.59(18) . . ?
C24 C23 Ca1 74.46(11) . . ?
C22 C23 Ca1 74.31(11) . . ?
C24 C23 K1 77.12(11) . . ?
C22 C23 K1 76.77(11) . . ?
Ca1 C23 K1 99.99(6) . . ?
C24 C23 H23 112.7 . . ?
C22 C23 H23 112.7 . . ?
Ca1 C23 H23 134.2 . . ?
K1 C23 H23 125.8 . . ?
C17 C24 C23 135.21(18) . . ?
C17 C24 Ca1 75.12(11) . . ?
C23 C24 Ca1 74.66(11) . . ?
C17 C24 K1 77.73(11) . . ?
C23 C24 K1 75.59(11) . . ?
Ca1 C24 K1 99.56(6) . . ?
C17 C24 H24 112.4 . . ?
C23 C24 H24 112.4 . . ?
Ca1 C24 H24 133.2 . . ?
K1 C24 H24 127.3 . . ?
O1 C25 C26 105.67(15) . . ?
O1 C25 H25A 110.6 . . ?
C26 C25 H25A 110.6 . . ?
O1 C25 H25B 110.6 . . ?
C26 C25 H25B 110.6 . . ?
H25A C25 H25B 108.7 . . ?
C25 C26 C27 102.12(15) . . ?
C25 C26 H26A 111.3 . . ?
C27 C26 H26A 111.3 . . ?
C25 C26 H26B 111.3 . . ?
C27 C26 H26B 111.3 . . ?
H26A C26 H26B 109.2 . . ?
C28 C27 C26 101.77(15) . . ?
C28 C27 H27A 111.4 . . ?
C26 C27 H27A 111.4 . . ?
C28 C27 H27B 111.4 . . ?
C26 C27 H27B 111.4 . . ?
H27A C27 H27B 109.3 . . ?
O1 C28 C27 105.68(15) . . ?
O1 C28 H28A 110.6 . . ?
C27 C28 H28A 110.6 . . ?
O1 C28 H28B 110.6 . . ?
C27 C28 H28B 110.6 . . ?
H28A C28 H28B 108.7 . . ?
O2 C29 C30 106.34(16) . . ?
O2 C29 H29A 110.5 . . ?
C30 C29 H29A 110.5 . . ?
O2 C29 H29B 110.5 . . ?
C30 C29 H29B 110.5 . . ?
H29A C29 H29B 108.7 . . ?
C29 C30 C31 102.19(16) . . ?
C29 C30 H30A 111.3 . . ?
C31 C30 H30A 111.3 . . ?
C29 C30 H30B 111.3 . . ?
C31 C30 H30B 111.3 . . ?
H30A C30 H30B 109.2 . . ?
C32 C31 C30 101.83(16) . . ?
C32 C31 H31A 111.4 . . ?
C30 C31 H31A 111.4 . . ?
C32 C31 H31B 111.4 . . ?
C30 C31 H31B 111.4 . . ?
H31A C31 H31B 109.3 . . ?
O2 C32 C31 104.95(15) . . ?
O2 C32 H32A 110.8 . . ?
C31 C32 H32A 110.8 . . ?
O2 C32 H32B 110.8 . . ?
C31 C32 H32B 110.8 . . ?
H32A C32 H32B 108.8 . . ?
O3 C33 C34 105.68(17) . . ?
O3 C33 H33A 110.6 . . ?
C34 C33 H33A 110.6 . . ?
O3 C33 H33B 110.6 . . ?
C34 C33 H33B 110.6 . . ?
H33A C33 H33B 108.7 . . ?
C35 C34 C33 105.64(19) . . ?
C35 C34 H34A 110.6 . . ?
C33 C34 H34A 110.6 . . ?
C35 C34 H34B 110.6 . . ?
C33 C34 H34B 110.6 . . ?
H34A C34 H34B 108.7 . . ?
C36 C35 C34 105.18(19) . . ?
C36 C35 H35A 110.7 . . ?
C34 C35 H35A 110.7 . . ?
C36 C35 H35B 110.7 . . ?
C34 C35 H35B 110.7 . . ?
H35A C35 H35B 108.8 . . ?
O3 C36 C35 105.38(17) . . ?
O3 C36 H36A 110.7 . . ?
C35 C36 H36A 110.7 . . ?
O3 C36 H36B 110.7 . . ?
C35 C36 H36B 110.7 . . ?
H36A C36 H36B 108.8 . . ?

loop_
_geom_bond_atom_site_label_1
_geom_bond_atom_site_label_2
_geom_bond_distance
_geom_bond_site_symmetry_2
_geom_bond_publ_flag
Ca1 O3 2.3706(13) . ?
Ca1 O1 2.3780(13) . ?
Ca1 O2 2.3996(13) . ?
Ca1 C21 2.6446(18) . ?
Ca1 C22 2.6457(18) . ?
Ca1 C24 2.6492(19) . ?
Ca1 C20 2.6504(19) . ?
Ca1 C23 2.6517(19) . ?
Ca1 C17 2.6619(19) . ?
Ca1 C19 2.6734(18) . ?
Ca1 C18 2.6773(19) . ?
K1 C23 2.9804(19) . ?
K1 C22 2.9918(19) . ?
K1 C24 2.9999(19) . ?
K1 C17 3.0309(19) . ?
K1 C10 3.0402(17) . ?
K1 C21 3.0433(19) . ?
K1 C9 3.0485(18) . ?
K1 C18 3.0539(19) . ?
K1 C11 3.0613(18) . ?
K1 C16 3.0635(18) . ?
K1 C19 3.0731(19) . ?
K1 C20 3.081(2) . ?
Yb1 C3 2.5799(19) . ?
Yb1 C2 2.5849(19) . ?
Yb1 C8 2.5905(18) . ?
Yb1 C4 2.592(2) . ?
Yb1 C1 2.5955(19) . ?
Yb1 C7 2.5958(19) . ?
Yb1 C5 2.602(2) . ?
Yb1 C6 2.603(2) . ?
Yb1 C9 2.6151(17) . ?
Yb1 C12 2.6162(17) . ?
Yb1 C13 2.6162(17) . ?
Yb1 C16 2.6256(18) . ?
O1 C25 1.451(2) . ?
O1 C28 1.454(2) . ?
O2 C29 1.453(2) . ?
O2 C32 1.454(2) . ?
O3 C36 1.444(2) . ?
O3 C33 1.448(2) . ?
C1 C8 1.409(3) . ?
C1 C2 1.412(3) . ?
C1 H1 0.9500 . ?
C2 C3 1.406(3) . ?
C2 H2 0.9500 . ?
C3 C4 1.410(3) . ?
C3 H3 0.9500 . ?
C4 C5 1.400(3) . ?
C4 H4 0.9500 . ?
C5 C6 1.408(3) . ?
C5 H5 0.9500 . ?
C6 C7 1.410(3) . ?
C6 H6 0.9500 . ?
C7 C8 1.411(3) . ?
C7 H7 0.9500 . ?
C8 H8 0.9500 . ?
C9 C16 1.407(3) . ?
C9 C10 1.414(2) . ?
C9 H9 0.9500 . ?
C10 C11 1.413(2) . ?
C10 H10 0.9500 . ?
C11 C12 1.411(3) . ?
C11 H11 0.9500 . ?
C12 C13 1.412(3) . ?
C12 H12 0.9500 . ?
C13 C14 1.415(3) . ?
C13 H13 0.9500 . ?
C14 C15 1.408(3) . ?
C14 H14 0.9500 . ?
C15 C16 1.413(3) . ?
C15 H15 0.9500 . ?
C16 H16 0.9500 . ?
C17 C24 1.408(3) . ?
C17 C18 1.412(3) . ?
C17 H17 0.9500 . ?
C18 C19 1.414(3) . ?
C18 H18 0.9500 . ?
C19 C20 1.410(3) . ?
C19 H19 0.9500 . ?
C20 C21 1.410(3) . ?
C20 H20 0.9500 . ?
C21 C22 1.412(3) . ?
C21 H21 0.9500 . ?
C22 C23 1.412(3) . ?
C22 H22 0.9500 . ?
C23 C24 1.411(3) . ?
C23 H23 0.9500 . ?
C24 H24 0.9500 . ?
C25 C26 1.513(3) . ?
C25 H25A 0.9900 . ?
C25 H25B 0.9900 . ?
C26 C27 1.525(3) . ?
C26 H26A 0.9900 . ?
C26 H26B 0.9900 . ?
C27 C28 1.510(3) . ?
C27 H27A 0.9900 . ?
C27 H27B 0.9900 . ?
C28 H28A 0.9900 . ?
C28 H28B 0.9900 . ?
C29 C30 1.512(3) . ?
C29 H29A 0.9900 . ?
C29 H29B 0.9900 . ?
C30 C31 1.529(3) . ?
C30 H30A 0.9900 . ?
C30 H30B 0.9900 . ?
C31 C32 1.517(3) . ?
C31 H31A 0.9900 . ?
C31 H31B 0.9900 . ?
C32 H32A 0.9900 . ?
C32 H32B 0.9900 . ?
C33 C34 1.514(3) . ?
C33 H33A 0.9900 . ?
C33 H33B 0.9900 . ?
C34 C35 1.509(4) . ?
C34 H34A 0.9900 . ?
C34 H34B 0.9900 . ?
C35 C36 1.509(3) . ?
C35 H35A 0.9900 . ?
C35 H35B 0.9900 . ?
C36 H36A 0.9900 . ?
C36 H36B 0.9900 . ?
